data_1553741
loop_
_publ_author_name
'Chang, Wenju'
'Dai, Jie'
'Li, Jingfu'
'Shi, Yuan'
'Ren, Wenlong'
'Shi, Yian'

_publ_section_title
;
 A facile approach to ketones via Pd-catalyzed sequential carbonylation of
 olefins with formic acid
;
_journal_issue 6
_journal_name_full 'Organic Chemistry Frontiers'
_journal_page_first 1074
_journal_paper_doi 10.1039/C7QO00111H
_journal_volume 4
_journal_year 2017
_chemical_formula_sum 'C19 H22 O3'
_chemical_formula_weight 298.37
_space_group_IT_number 15
_space_group_name_Hall '-C 2yc'
_space_group_name_H-M_alt 'C 1 2/c 1'
_symmetry_cell_setting monoclinic
_symmetry_space_group_name_H-M 'C 1 2/c 1'
_atom_sites_solution_hydrogens geom
_atom_sites_solution_primary direct
_atom_sites_solution_secondary difmap
_audit_creation_method SHELXL-97
_audit_update_record
;
2016-07-18 deposited with the CCDC.
2017-02-22 downloaded from the CCDC.
;
_cell_angle_alpha 90.00
_cell_angle_beta 105.04(3)
_cell_angle_gamma 90.00
_cell_formula_units_Z 8
_cell_length_a 28.543(6)
_cell_length_b 7.3090(15)
_cell_length_c 16.361(3)
_cell_measurement_reflns_used 25
_cell_measurement_temperature 293(2)
_cell_measurement_theta_max 12
_cell_measurement_theta_min 9
_cell_volume 3296.3(12)
_computing_structure_refinement 'SHELXL-97 (Sheldrick, 1997)'
_computing_structure_solution 'SHELXS-97 (Sheldrick, 1990)'
_diffrn_ambient_temperature 293(2)
_diffrn_measured_fraction_theta_full 1.000
_diffrn_measured_fraction_theta_max 1.000
_diffrn_measurement_device_type 'Nonius cad4'
_diffrn_measurement_method \w/2\q
_diffrn_radiation_monochromator graphite
_diffrn_radiation_source 'fine-focus sealed tube'
_diffrn_radiation_type MoK\a
_diffrn_radiation_wavelength 0.71073
_diffrn_reflns_av_R_equivalents 0.0929
_diffrn_reflns_av_sigmaI/netI 0.0974
_diffrn_reflns_limit_h_max 34
_diffrn_reflns_limit_h_min 0
_diffrn_reflns_limit_k_max 8
_diffrn_reflns_limit_k_min 0
_diffrn_reflns_limit_l_max 19
_diffrn_reflns_limit_l_min -18
_diffrn_reflns_number 3093
_diffrn_reflns_theta_full 25.38
_diffrn_reflns_theta_max 25.38
_diffrn_reflns_theta_min 1.48
_diffrn_standards_decay_% 1
_diffrn_standards_interval_count 200
_diffrn_standards_interval_time 2h
_diffrn_standards_number 3
_exptl_absorpt_coefficient_mu 0.080
_exptl_absorpt_correction_T_max 0.9920
_exptl_absorpt_correction_T_min 0.9764
_exptl_absorpt_correction_type psi-scan
_exptl_crystal_density_diffrn 1.202
_exptl_crystal_density_method 'not measured'
_exptl_crystal_description block
_exptl_crystal_F_000 1280
_exptl_crystal_size_max 0.30
_exptl_crystal_size_mid 0.20
_exptl_crystal_size_min 0.10
_refine_diff_density_max 0.147
_refine_diff_density_min -0.177
_refine_diff_density_rms 0.044
_refine_ls_extinction_method none
_refine_ls_goodness_of_fit_ref 1.002
_refine_ls_hydrogen_treatment constr
_refine_ls_matrix_type full
_refine_ls_number_parameters 199
_refine_ls_number_reflns 3030
_refine_ls_number_restraints 0
_refine_ls_restrained_S_all 1.002
_refine_ls_R_factor_all 0.1583
_refine_ls_R_factor_gt 0.0639
_refine_ls_shift/su_max 0.000
_refine_ls_shift/su_mean 0.000
_refine_ls_structure_factor_coef Fsqd
_refine_ls_weighting_details 'calc w=1/[\s^2^(Fo^2^)+(0.0310P)^2^+0.0000P] where P=(Fo^2^+2Fc^2^)/3'
_refine_ls_weighting_scheme calc
_refine_ls_wR_factor_gt 0.1064
_refine_ls_wR_factor_ref 0.1411
_reflns_number_gt 1406
_reflns_number_total 3030
_reflns_threshold_expression >2sigma(I)
_cod_data_source_file c7qo00111h2.cif
_cod_data_source_block b
_cod_depositor_comments
;
The following automatic conversions were performed:

data item '_symmetry_cell_setting' value 'Monoclinic' was changed to
'monoclinic' in accordance with the
/home/saulius/struct/COD-crude-data/automatic-downloads/DataCite-retrospective/RSC/depositions/lib/dictionaries/cif_core.dic
dictionary named 'cif_core.dic' version 2.4.2 last updated on
2011-04-26.

Automatic conversion script
Id: cif_fix_values 6909 2019-04-08 15:41:33Z antanas 
;
_cod_original_sg_symbol_H-M C2/C
_cod_database_code 1553741

loop_
_symmetry_equiv_pos_as_xyz
'x, y, z'
'-x, y, -z+1/2'
'x+1/2, y+1/2, z'
'-x+1/2, y+1/2, -z+1/2'
'-x, -y, -z'
'x, -y, z-1/2'
'-x+1/2, -y+1/2, -z'
'x+1/2, -y+1/2, z-1/2'

loop_
_atom_site_label
_atom_site_type_symbol
_atom_site_fract_x
_atom_site_fract_y
_atom_site_fract_z
_atom_site_U_iso_or_equiv
_atom_site_adp_type
_atom_site_occupancy
_atom_site_symmetry_multiplicity
_atom_site_calc_flag
_atom_site_refinement_flags
O1 O 0.18763(8) 0.1838(3) 0.73903(15) 0.0630(7) Uani 1 1 d .
C1 C 0.13866(13) 0.1557(4) 0.71559(19) 0.0461(9) Uani 1 1 d .
O2 O 0.17949(8) 0.7584(3) 0.58619(16) 0.0746(8) Uani 1 1 d .
C2 C 0.11580(14) 0.0075(5) 0.7415(2) 0.0563(10) Uani 1 1 d .
H2A H 0.1340 -0.0819 0.7762 0.068 Uiso 1 1 calc R
O3 O 0.18888(9) 1.3246(3) 0.43949(16) 0.0693(8) Uani 1 1 d .
C3 C 0.06585(15) -0.0067(5) 0.7156(2) 0.0605(10) Uani 1 1 d .
H3A H 0.0506 -0.1060 0.7332 0.073 Uiso 1 1 calc R
C4 C 0.03853(13) 0.1234(5) 0.6644(2) 0.0568(10) Uani 1 1 d .
H4A H 0.0049 0.1131 0.6469 0.068 Uiso 1 1 calc R
C5 C 0.06193(12) 0.2706(5) 0.6393(2) 0.0484(9) Uani 1 1 d .
H5A H 0.0434 0.3587 0.6043 0.058 Uiso 1 1 calc R
C6 C 0.11176(11) 0.2919(4) 0.66432(18) 0.0391(8) Uani 1 1 d .
C7 C 0.13818(11) 0.4544(4) 0.6403(2) 0.0460(9) Uani 1 1 d .
H7A H 0.1571 0.5113 0.6919 0.055 Uiso 1 1 calc R
H7B H 0.1608 0.4096 0.6098 0.055 Uiso 1 1 calc R
C8 C 0.10703(11) 0.5998(4) 0.5870(2) 0.0448(8) Uani 1 1 d .
H8A H 0.0876 0.5439 0.5355 0.054 Uiso 1 1 calc R
H8B H 0.0850 0.6486 0.6178 0.054 Uiso 1 1 calc R
C9 C 0.13577(12) 0.7549(5) 0.5637(2) 0.0455(8) Uani 1 1 d .
C10 C 0.10686(11) 0.9059(4) 0.51194(19) 0.0440(8) Uani 1 1 d .
H10A H 0.0858 0.9598 0.5434 0.053 Uiso 1 1 calc R
H10B H 0.0864 0.8543 0.4603 0.053 Uiso 1 1 calc R
C11 C 0.13826(11) 1.0547(4) 0.4892(2) 0.0482(9) Uani 1 1 d .
H11A H 0.1594 1.1019 0.5412 0.058 Uiso 1 1 calc R
H11B H 0.1588 0.9995 0.4571 0.058 Uiso 1 1 calc R
C12 C 0.11202(12) 1.2138(4) 0.43911(18) 0.0416(8) Uani 1 1 d .
C13 C 0.06233(12) 1.2340(5) 0.4153(2) 0.0489(9) Uani 1 1 d .
H13A H 0.0431 1.1461 0.4318 0.059 Uiso 1 1 calc R
C14 C 0.04030(13) 1.3817(5) 0.3675(2) 0.0574(10) Uani 1 1 d .
H14A H 0.0067 1.3913 0.3518 0.069 Uiso 1 1 calc R
C15 C 0.06788(15) 1.5133(5) 0.3434(2) 0.0608(10) Uani 1 1 d .
H15A H 0.0530 1.6122 0.3112 0.073 Uiso 1 1 calc R
C16 C 0.11794(15) 1.4995(5) 0.3670(2) 0.0591(10) Uani 1 1 d .
H16A H 0.1368 1.5901 0.3512 0.071 Uiso 1 1 calc R
C17 C 0.14007(13) 1.3506(5) 0.4142(2) 0.0491(9) Uani 1 1 d .
C18 C 0.21794(13) 0.0469(5) 0.7880(3) 0.0859(14) Uani 1 1 d .
H18A H 0.2512 0.0847 0.7994 0.129 Uiso 1 1 calc R
H18B H 0.2137 -0.0662 0.7571 0.129 Uiso 1 1 calc R
H18C H 0.2093 0.0300 0.8404 0.129 Uiso 1 1 calc R
C19 C 0.22007(14) 1.4630(6) 0.4217(3) 0.0983(16) Uani 1 1 d .
H19A H 0.2533 1.4258 0.4433 0.147 Uiso 1 1 calc R
H19B H 0.2147 1.5753 0.4483 0.147 Uiso 1 1 calc R
H19C H 0.2132 1.4808 0.3617 0.147 Uiso 1 1 calc R

loop_
_atom_site_aniso_label
_atom_site_aniso_U_11
_atom_site_aniso_U_22
_atom_site_aniso_U_33
_atom_site_aniso_U_23
_atom_site_aniso_U_13
_atom_site_aniso_U_12
O1 0.0509(15) 0.0575(16) 0.0723(16) 0.0191(14) 0.0014(12) -0.0010(14)
C1 0.060(2) 0.041(2) 0.038(2) -0.0002(16) 0.0146(17) -0.0050(18)
O2 0.0484(16) 0.0612(17) 0.108(2) 0.0356(16) 0.0083(15) -0.0026(14)
C2 0.079(3) 0.045(2) 0.045(2) 0.0092(18) 0.017(2) -0.004(2)
O3 0.0583(17) 0.0604(17) 0.097(2) 0.0293(15) 0.0344(15) 0.0018(14)
C3 0.079(3) 0.050(2) 0.060(2) -0.006(2) 0.031(2) -0.022(2)
C4 0.058(2) 0.051(2) 0.067(2) -0.008(2) 0.025(2) -0.016(2)
C5 0.049(2) 0.043(2) 0.053(2) -0.0069(18) 0.0137(16) -0.0019(18)
C6 0.052(2) 0.0308(19) 0.0370(19) -0.0019(14) 0.0156(16) -0.0060(16)
C7 0.053(2) 0.0382(19) 0.044(2) 0.0061(16) 0.0074(16) -0.0055(17)
C8 0.050(2) 0.0349(18) 0.050(2) 0.0014(17) 0.0144(16) -0.0040(17)
C9 0.048(2) 0.0414(19) 0.0464(19) 0.0013(17) 0.0104(16) 0.0020(18)
C10 0.048(2) 0.0324(18) 0.049(2) -0.0021(16) 0.0074(16) 0.0039(17)
C11 0.047(2) 0.040(2) 0.061(2) 0.0087(17) 0.0188(17) 0.0025(17)
C12 0.054(2) 0.0318(19) 0.0394(19) 0.0019(14) 0.0120(16) 0.0007(16)
C13 0.048(2) 0.046(2) 0.051(2) -0.0061(18) 0.0103(16) -0.0026(18)
C14 0.057(2) 0.054(2) 0.054(2) 0.000(2) 0.0003(19) 0.013(2)
C15 0.080(3) 0.050(2) 0.050(2) 0.0113(19) 0.012(2) 0.020(2)
C16 0.082(3) 0.051(2) 0.049(2) 0.0137(19) 0.024(2) 0.002(2)
C17 0.055(2) 0.050(2) 0.045(2) 0.0063(17) 0.0167(18) 0.0051(19)
C18 0.074(3) 0.077(3) 0.094(3) 0.025(3) 0.000(2) 0.013(3)
C19 0.069(3) 0.103(4) 0.130(4) 0.046(3) 0.038(3) -0.017(3)

loop_
_atom_type_symbol
_atom_type_description
_atom_type_scat_dispersion_real
_atom_type_scat_dispersion_imag
_atom_type_scat_source
C C 0.0033 0.0016 'International Tables Vol C Tables 4.2.6.8 and 6.1.1.4'
H H 0.0000 0.0000 'International Tables Vol C Tables 4.2.6.8 and 6.1.1.4'
O O 0.0106 0.0060 'International Tables Vol C Tables 4.2.6.8 and 6.1.1.4'

loop_
_geom_angle_atom_site_label_1
_geom_angle_atom_site_label_2
_geom_angle_atom_site_label_3
_geom_angle
C1 O1 C18 118.7(3)
O1 C1 C2 124.0(3)
O1 C1 C6 115.1(3)
C2 C1 C6 120.8(3)
C3 C2 C1 119.6(3)
C3 C2 H2A 120.2
C1 C2 H2A 120.2
C17 O3 C19 118.9(3)
C4 C3 C2 120.9(3)
C4 C3 H3A 119.5
C2 C3 H3A 119.5
C3 C4 C5 118.7(4)
C3 C4 H4A 120.7
C5 C4 H4A 120.7
C6 C5 C4 122.6(3)
C6 C5 H5A 118.7
C4 C5 H5A 118.7
C5 C6 C1 117.4(3)
C5 C6 C7 123.7(3)
C1 C6 C7 118.8(3)
C8 C7 C6 116.4(3)
C8 C7 H7A 108.2
C6 C7 H7A 108.2
C8 C7 H7B 108.2
C6 C7 H7B 108.2
H7A C7 H7B 107.3
C9 C8 C7 113.5(3)
C9 C8 H8A 108.9
C7 C8 H8A 108.9
C9 C8 H8B 108.9
C7 C8 H8B 108.9
H8A C8 H8B 107.7
O2 C9 C10 122.1(3)
O2 C9 C8 121.8(3)
C10 C9 C8 116.1(3)
C9 C10 C11 113.1(3)
C9 C10 H10A 109.0
C11 C10 H10A 109.0
C9 C10 H10B 109.0
C11 C10 H10B 109.0
H10A C10 H10B 107.8
C12 C11 C10 116.5(3)
C12 C11 H11A 108.2
C10 C11 H11A 108.2
C12 C11 H11B 108.2
C10 C11 H11B 108.2
H11A C11 H11B 107.3
C13 C12 C17 117.6(3)
C13 C12 C11 124.6(3)
C17 C12 C11 117.8(3)
C12 C13 C14 121.8(3)
C12 C13 H13A 119.1
C14 C13 H13A 119.1
C15 C14 C13 120.1(4)
C15 C14 H14A 120.0
C13 C14 H14A 120.0
C14 C15 C16 120.0(3)
C14 C15 H15A 120.0
C16 C15 H15A 120.0
C15 C16 C17 120.0(3)
C15 C16 H16A 120.0
C17 C16 H16A 120.0
O3 C17 C16 124.2(3)
O3 C17 C12 115.3(3)
C16 C17 C12 120.5(3)
O1 C18 H18A 109.5
O1 C18 H18B 109.5
H18A C18 H18B 109.5
O1 C18 H18C 109.5
H18A C18 H18C 109.5
H18B C18 H18C 109.5
O3 C19 H19A 109.5
O3 C19 H19B 109.5
H19A C19 H19B 109.5
O3 C19 H19C 109.5
H19A C19 H19C 109.5
H19B C19 H19C 109.5

loop_
_geom_bond_atom_site_label_1
_geom_bond_atom_site_label_2
_geom_bond_distance
O1 C1 1.366(4)
O1 C18 1.425(4)
C1 C2 1.387(4)
C1 C6 1.396(4)
O2 C9 1.206(3)
C2 C3 1.382(4)
C2 H2A 0.9300
O3 C17 1.360(4)
O3 C19 1.426(4)
C3 C4 1.369(5)
C3 H3A 0.9300
C4 C5 1.384(4)
C4 H4A 0.9300
C5 C6 1.383(4)
C5 H5A 0.9300
C6 C7 1.513(4)
C7 C8 1.509(4)
C7 H7A 0.9700
C7 H7B 0.9700
C8 C9 1.505(4)
C8 H8A 0.9700
C8 H8B 0.9700
C9 C10 1.501(4)
C10 C11 1.516(4)
C10 H10A 0.9700
C10 H10B 0.9700
C11 C12 1.505(4)
C11 H11A 0.9700
C11 H11B 0.9700
C12 C13 1.378(4)
C12 C17 1.406(4)
C13 C14 1.385(4)
C13 H13A 0.9300
C14 C15 1.364(4)
C14 H14A 0.9300
C15 C16 1.384(5)
C15 H15A 0.9300
C16 C17 1.388(4)
C16 H16A 0.9300
C18 H18A 0.9600
C18 H18B 0.9600
C18 H18C 0.9600
C19 H19A 0.9600
C19 H19B 0.9600
C19 H19C 0.9600

loop_
_geom_torsion_atom_site_label_1
_geom_torsion_atom_site_label_2
_geom_torsion_atom_site_label_3
_geom_torsion_atom_site_label_4
_geom_torsion
C18 O1 C1 C2 4.9(5)
C18 O1 C1 C6 -177.0(3)
O1 C1 C2 C3 178.7(3)
C6 C1 C2 C3 0.7(5)
C1 C2 C3 C4 0.2(5)
C2 C3 C4 C5 -0.4(5)
C3 C4 C5 C6 -0.4(5)
C4 C5 C6 C1 1.2(5)
C4 C5 C6 C7 -177.9(3)
O1 C1 C6 C5 -179.5(3)
C2 C1 C6 C5 -1.4(4)
O1 C1 C6 C7 -0.4(4)
C2 C1 C6 C7 177.8(3)
C5 C6 C7 C8 0.9(4)
C1 C6 C7 C8 -178.2(3)
C6 C7 C8 C9 -178.6(3)
C7 C8 C9 O2 0.3(5)
C7 C8 C9 C10 -179.0(3)
O2 C9 C10 C11 2.1(5)
C8 C9 C10 C11 -178.6(3)
C9 C10 C11 C12 -178.5(3)
C10 C11 C12 C13 1.8(4)
C10 C11 C12 C17 -177.5(3)
C17 C12 C13 C14 0.9(5)
C11 C12 C13 C14 -178.5(3)
C12 C13 C14 C15 -0.7(5)
C13 C14 C15 C16 -0.2(5)
C14 C15 C16 C17 0.9(5)
C19 O3 C17 C16 4.2(5)
C19 O3 C17 C12 -175.8(3)
C15 C16 C17 O3 179.4(3)
C15 C16 C17 C12 -0.6(5)
C13 C12 C17 O3 179.8(3)
C11 C12 C17 O3 -0.8(4)
C13 C12 C17 C16 -0.2(5)
C11 C12 C17 C16 179.2(3)
